data_7159675
loop_
_publ_author_name
'Zhu, Ling-Yun'
'Sun, Jing'
'Liu, Dan'
'Yan, Chao-Guo'

_publ_section_title
;
 Construction of diverse spirooxindoles <i>via</i> a domino reaction of
 arylamines, but-2-ynedioates and 3-hydroxy-3-(indol-3-yl)indolin-2-ones.
;
_journal_issue 47
_journal_name_full 'Organic &amp; biomolecular chemistry'
_journal_page_first 9392
_journal_page_last 9397
_journal_paper_doi 10.1039/d3ob01560b
_journal_volume 21
_journal_year 2023
_chemical_absolute_configuration ad
_chemical_formula_moiety 'C36 H29 N3 O5'
_chemical_formula_sum 'C36 H29 N3 O5'
_chemical_formula_weight 583.62
_space_group_crystal_system monoclinic
_space_group_IT_number 4
_space_group_name_Hall 'P 2yb'
_space_group_name_H-M_alt 'P 1 21 1'
_atom_sites_solution_hydrogens geom
_audit_creation_method SHELXL-2014/7
_audit_update_record
;
2023-09-23 deposited with the CCDC.	2023-11-10 downloaded from the CCDC.
;
_cell_angle_alpha 90
_cell_angle_beta 96.1407(17)
_cell_angle_gamma 90
_cell_formula_units_Z 2
_cell_length_a 9.0882(5)
_cell_length_b 15.9008(8)
_cell_length_c 10.1768(5)
_cell_measurement_reflns_used 6331
_cell_measurement_temperature 296(2)
_cell_measurement_theta_max 24.97
_cell_measurement_theta_min 2.25
_cell_volume 1462.21(13)
_computing_cell_refinement 'Bruker SAINT'
_computing_data_collection 'Bruker APEX2'
_computing_data_reduction 'Bruker SAINT'
_computing_molecular_graphics 'Bruker SHELXTL'
_computing_publication_material 'Bruker SHELXTL'
_computing_structure_refinement 'SHELXL-2014/7 (Sheldrick, 2014)'
_computing_structure_solution 'SHELXS-97 (Sheldrick 2008)'
_diffrn_ambient_temperature 296(2)
_diffrn_measured_fraction_theta_full 0.996
_diffrn_measured_fraction_theta_max 0.996
_diffrn_measurement_device_type 'Bruker APEX-II CCD'
_diffrn_measurement_method '\f and \w scans'
_diffrn_radiation_type MoK\a
_diffrn_radiation_wavelength 0.71073
_diffrn_reflns_av_R_equivalents 0.0323
_diffrn_reflns_av_unetI/netI 0.0462
_diffrn_reflns_Laue_measured_fraction_full 0.996
_diffrn_reflns_Laue_measured_fraction_max 0.996
_diffrn_reflns_limit_h_max 11
_diffrn_reflns_limit_h_min -11
_diffrn_reflns_limit_k_max 19
_diffrn_reflns_limit_k_min -19
_diffrn_reflns_limit_l_max 12
_diffrn_reflns_limit_l_min -11
_diffrn_reflns_number 13885
_diffrn_reflns_point_group_measured_fraction_full 0.976
_diffrn_reflns_point_group_measured_fraction_max 0.972
_diffrn_reflns_theta_full 25.242
_diffrn_reflns_theta_max 25.997
_diffrn_reflns_theta_min 2.254
_exptl_absorpt_coefficient_mu 0.089
_exptl_absorpt_correction_T_max 0.7456
_exptl_absorpt_correction_T_min 0.6812
_exptl_absorpt_correction_type multi-scan
_exptl_absorpt_process_details sadabs
_exptl_crystal_colour yellow
_exptl_crystal_density_diffrn 1.326
_exptl_crystal_description block
_exptl_crystal_F_000 612
_exptl_crystal_size_max 0.260
_exptl_crystal_size_mid 0.240
_exptl_crystal_size_min 0.200
_refine_diff_density_max 0.126
_refine_diff_density_min -0.171
_refine_diff_density_rms 0.034
_refine_ls_abs_structure_details
; 
 Flack x determined using 1646 quotients [(I+)-(I-)]/[(I+)+(I-)] 
 (Parsons, Flack and Wagner, Acta Cryst. B69 (2013) 249-259). 
;
_refine_ls_abs_structure_Flack 0.3(5)
_refine_ls_extinction_method none
_refine_ls_goodness_of_fit_ref 1.025
_refine_ls_hydrogen_treatment constr
_refine_ls_matrix_type full
_refine_ls_number_parameters 399
_refine_ls_number_reflns 5593
_refine_ls_number_restraints 1
_refine_ls_restrained_S_all 1.025
_refine_ls_R_factor_all 0.0651
_refine_ls_R_factor_gt 0.0400
_refine_ls_shift/su_max 0.000
_refine_ls_shift/su_mean 0.000
_refine_ls_structure_factor_coef Fsqd
_refine_ls_weighting_details 'w=1/[\s^2^(Fo^2^)+(0.0468P)^2^] where P=(Fo^2^+2Fc^2^)/3'
_refine_ls_weighting_scheme calc
_refine_ls_wR_factor_gt 0.0789
_refine_ls_wR_factor_ref 0.0879
_reflns_Friedel_coverage 0.879
_reflns_Friedel_fraction_full 0.954
_reflns_Friedel_fraction_max 0.945
_reflns_number_gt 4273
_reflns_number_total 5593
_reflns_threshold_expression 'I > 2\s(I)'
_cod_data_source_file d3ob01560b2.cif
_cod_data_source_block 6a
_cod_depositor_comments 'Adding full bibliography for 7159670--7159676.cif.'
_cod_original_sg_symbol_H-M 'P 21'
_cod_database_code 7159675
_shelx_shelxl_version_number 2014/7
_shelx_space_group_comment
; 
The symmetry employed for this shelxl refinement is uniquely defined 
by the following loop, which should always be used as a source of 
symmetry information in preference to the above space-group names. 
They are only intended as comments. 
;
_shelx_estimated_absorpt_t_min 0.977
_shelx_estimated_absorpt_t_max 0.982

loop_
_space_group_symop_operation_xyz
'x, y, z'
'-x, y+1/2, -z'

loop_
_atom_site_label
_atom_site_type_symbol
_atom_site_fract_x
_atom_site_fract_y
_atom_site_fract_z
_atom_site_U_iso_or_equiv
_atom_site_adp_type
_atom_site_occupancy
_atom_site_site_symmetry_order
_atom_site_calc_flag
_atom_site_refinement_flags_posn
_atom_site_refinement_flags_adp
_atom_site_refinement_flags_occupancy
_atom_site_disorder_assembly
_atom_site_disorder_group
C1 C 0.7172(4) 0.5780(2) 1.1774(3) 0.0601(9) Uani 1 1 d . . . . .
H1 H 0.7735 0.5766 1.1063 0.072 Uiso 1 1 calc R U . . .
C2 C 0.6939(4) 0.5042(3) 1.2453(4) 0.0751(11) Uani 1 1 d . . . . .
H2 H 0.7342 0.4538 1.2196 0.090 Uiso 1 1 calc R U . . .
C3 C 0.6114(5) 0.5060(3) 1.3498(4) 0.0792(13) Uani 1 1 d . . . . .
H3 H 0.5966 0.4569 1.3962 0.095 Uiso 1 1 calc R U . . .
C4 C 0.5506(4) 0.5799(4) 1.3866(4) 0.0790(12) Uani 1 1 d . . . . .
H4 H 0.4931 0.5805 1.4569 0.095 Uiso 1 1 calc R U . . .
C5 C 0.5741(4) 0.6540(3) 1.3197(3) 0.0652(10) Uani 1 1 d . . . . .
H5 H 0.5333 0.7042 1.3458 0.078 Uiso 1 1 calc R U . . .
C6 C 0.6584(3) 0.6531(2) 1.2138(3) 0.0482(8) Uani 1 1 d . . . . .
C7 C 0.6902(4) 0.7335(2) 1.1438(3) 0.0516(8) Uani 1 1 d . . . . .
H7A H 0.6286 0.7778 1.1738 0.062 Uiso 1 1 calc R U . . .
H7B H 0.7926 0.7490 1.1683 0.062 Uiso 1 1 calc R U . . .
C8 C 0.5233(3) 0.72852(17) 0.9259(3) 0.0379(6) Uani 1 1 d . . . . .
C9 C 0.3864(3) 0.7329(2) 0.9725(3) 0.0536(8) Uani 1 1 d . . . . .
H9 H 0.3771 0.7343 1.0626 0.064 Uiso 1 1 calc R U . . .
C10 C 0.2637(3) 0.7351(2) 0.8800(4) 0.0663(10) Uani 1 1 d . . . . .
H10 H 0.1700 0.7384 0.9084 0.080 Uiso 1 1 calc R U . . .
C11 C 0.2772(3) 0.7326(2) 0.7472(4) 0.0689(10) Uani 1 1 d . . . . .
H11 H 0.1929 0.7348 0.6868 0.083 Uiso 1 1 calc R U . . .
C12 C 0.4169(3) 0.7267(2) 0.7019(3) 0.0547(8) Uani 1 1 d . . . . .
H12 H 0.4264 0.7239 0.6119 0.066 Uiso 1 1 calc R U . . .
C13 C 0.5387(3) 0.72519(17) 0.7927(3) 0.0370(6) Uani 1 1 d . . . . .
C14 C 0.7010(2) 0.71830(17) 0.7729(2) 0.0326(6) Uani 1 1 d . . . . .
C15 C 0.7741(3) 0.72195(17) 0.9203(3) 0.0361(6) Uani 1 1 d . . . . .
C16 C 0.7762(3) 0.49959(17) 0.6664(3) 0.0364(6) Uani 1 1 d . . . . .
C17 C 0.7622(3) 0.41301(19) 0.6698(3) 0.0486(8) Uani 1 1 d . . . . .
H17 H 0.8124 0.3785 0.6157 0.058 Uiso 1 1 calc R U . . .
C18 C 0.6719(4) 0.3801(2) 0.7557(3) 0.0564(9) Uani 1 1 d . . . . .
H18 H 0.6601 0.3221 0.7598 0.068 Uiso 1 1 calc R U . . .
C19 C 0.5971(3) 0.4313(2) 0.8369(3) 0.0526(8) Uani 1 1 d . . . . .
H19 H 0.5372 0.4066 0.8949 0.063 Uiso 1 1 calc R U . . .
C20 C 0.6093(3) 0.5173(2) 0.8339(3) 0.0421(7) Uani 1 1 d . . . . .
H20 H 0.5580 0.5509 0.8883 0.051 Uiso 1 1 calc R U . . .
C21 C 0.7009(3) 0.55325(17) 0.7468(3) 0.0345(6) Uani 1 1 d . . . . .
C22 C 0.7416(3) 0.63698(17) 0.7134(2) 0.0329(6) Uani 1 1 d . . . . .
C23 C 0.8364(3) 0.63161(17) 0.6185(2) 0.0322(6) Uani 1 1 d . . . . .
C24 C 0.7136(4) 0.9737(2) 0.9194(3) 0.0527(8) Uani 1 1 d . . . . .
H24 H 0.6121 0.9811 0.8998 0.063 Uiso 1 1 calc R U . . .
C25 C 0.7894(5) 1.0204(2) 1.0187(3) 0.0699(10) Uani 1 1 d . . . . .
H25 H 0.7391 1.0600 1.0641 0.084 Uiso 1 1 calc R U . . .
C26 C 0.9364(5) 1.0091(2) 1.0506(3) 0.0662(10) Uani 1 1 d . . . . .
H26 H 0.9869 1.0410 1.1175 0.079 Uiso 1 1 calc R U . . .
C27 C 1.0106(4) 0.9507(2) 0.9844(3) 0.0610(9) Uani 1 1 d . . . . .
H27 H 1.1110 0.9417 1.0082 0.073 Uiso 1 1 calc R U . . .
C28 C 0.9366(3) 0.9046(2) 0.8819(3) 0.0491(8) Uani 1 1 d . . . . .
H28 H 0.9882 0.8661 0.8355 0.059 Uiso 1 1 calc R U . . .
C29 C 0.7871(3) 0.91586(18) 0.8488(3) 0.0385(6) Uani 1 1 d . . . . .
C30 C 0.7013(3) 0.87340(17) 0.7324(3) 0.0393(7) Uani 1 1 d . . . . .
H30A H 0.5992 0.8683 0.7510 0.047 Uiso 1 1 calc R U . . .
H30B H 0.7023 0.9101 0.6564 0.047 Uiso 1 1 calc R U . . .
C31 C 0.8391(3) 0.78023(17) 0.5959(3) 0.0340(6) Uani 1 1 d . . . . .
C32 C 0.8729(3) 0.86059(19) 0.5257(3) 0.0400(7) Uani 1 1 d . . . . .
C33 C 0.7871(5) 0.9484(3) 0.3488(4) 0.1035(17) Uani 1 1 d . . . . .
H33A H 0.8000 0.9967 0.4054 0.155 Uiso 1 1 calc R U . . .
H33B H 0.7016 0.9562 0.2860 0.155 Uiso 1 1 calc R U . . .
H33C H 0.8731 0.9413 0.3027 0.155 Uiso 1 1 calc R U . . .
C34 C 0.8893(3) 0.70441(18) 0.5541(3) 0.0352(6) Uani 1 1 d . . . . .
C35 C 0.9778(3) 0.7027(2) 0.4429(3) 0.0432(7) Uani 1 1 d . . . . .
C36 C 1.1060(4) 0.6174(3) 0.3033(4) 0.0767(12) Uani 1 1 d . . . . .
H36A H 1.0566 0.6474 0.2296 0.115 Uiso 1 1 calc R U . . .
H36B H 1.1140 0.5591 0.2805 0.115 Uiso 1 1 calc R U . . .
H36C H 1.2032 0.6404 0.3252 0.115 Uiso 1 1 calc R U . . .
N1 N 0.6640(2) 0.72791(15) 1.0004(2) 0.0407(6) Uani 1 1 d . . . . .
N2 N 0.8592(2) 0.54861(14) 0.5909(2) 0.0384(6) Uani 1 1 d . . . . .
H2A H 0.9162 0.5301 0.5352 0.046 Uiso 1 1 calc R U . . .
N3 N 0.7524(2) 0.79015(14) 0.6957(2) 0.0359(6) Uani 1 1 d . . . . .
O1 O 0.9048(2) 0.71670(14) 0.95594(19) 0.0500(5) Uani 1 1 d . . . . .
O2 O 0.9734(2) 0.90698(13) 0.55916(19) 0.0479(5) Uani 1 1 d . . . . .
O3 O 0.7670(2) 0.87431(15) 0.4278(2) 0.0616(6) Uani 1 1 d . . . . .
O4 O 1.0089(3) 0.76298(14) 0.3796(2) 0.0714(7) Uani 1 1 d . . . . .
O5 O 1.0222(2) 0.62511(14) 0.4156(2) 0.0569(6) Uani 1 1 d . . . . .

loop_
_atom_site_aniso_label
_atom_site_aniso_U_11
_atom_site_aniso_U_22
_atom_site_aniso_U_33
_atom_site_aniso_U_23
_atom_site_aniso_U_13
_atom_site_aniso_U_12
C1 0.067(2) 0.059(2) 0.055(2) 0.0025(17) 0.0080(17) 0.0010(18)
C2 0.084(3) 0.060(3) 0.077(3) 0.006(2) -0.010(2) -0.007(2)
C3 0.078(3) 0.091(3) 0.063(3) 0.027(2) -0.020(2) -0.032(3)
C4 0.068(3) 0.122(4) 0.047(2) 0.019(2) 0.0030(18) -0.020(3)
C5 0.064(2) 0.088(3) 0.045(2) 0.002(2) 0.0088(16) 0.006(2)
C6 0.0494(18) 0.057(2) 0.0369(16) -0.0014(14) -0.0012(14) -0.0014(16)
C7 0.065(2) 0.052(2) 0.0381(17) -0.0111(15) 0.0066(14) -0.0010(17)
C8 0.0356(14) 0.0294(15) 0.0498(17) -0.0043(13) 0.0108(12) 0.0030(13)
C9 0.0467(17) 0.046(2) 0.072(2) -0.0073(16) 0.0234(16) 0.0013(15)
C10 0.0364(17) 0.057(2) 0.108(3) -0.006(2) 0.0212(19) 0.0048(16)
C11 0.0329(16) 0.076(3) 0.095(3) -0.003(2) -0.0047(17) 0.0017(18)
C12 0.0441(17) 0.058(2) 0.060(2) -0.0035(18) -0.0022(15) -0.0010(17)
C13 0.0307(13) 0.0313(16) 0.0491(17) -0.0013(14) 0.0043(12) 0.0011(13)
C14 0.0312(12) 0.0303(15) 0.0371(14) 0.0009(13) 0.0072(10) 0.0030(13)
C15 0.0350(15) 0.0280(15) 0.0460(15) 0.0010(13) 0.0074(12) 0.0006(14)
C16 0.0354(15) 0.0345(18) 0.0394(16) 0.0029(13) 0.0041(12) -0.0004(13)
C17 0.0572(18) 0.0334(18) 0.0575(19) -0.0031(14) 0.0173(15) 0.0039(15)
C18 0.072(2) 0.0327(17) 0.067(2) 0.0027(16) 0.0188(18) -0.0063(16)
C19 0.0594(19) 0.040(2) 0.062(2) 0.0041(15) 0.0209(16) -0.0093(16)
C20 0.0404(15) 0.0402(18) 0.0477(17) -0.0014(13) 0.0137(13) -0.0019(14)
C21 0.0329(15) 0.0325(15) 0.0381(15) 0.0020(12) 0.0045(12) -0.0017(12)
C22 0.0328(14) 0.0323(15) 0.0340(15) 0.0008(12) 0.0045(11) -0.0002(13)
C23 0.0311(14) 0.0294(15) 0.0359(15) -0.0039(12) 0.0031(11) -0.0016(12)
C24 0.0541(19) 0.055(2) 0.0502(19) -0.0033(16) 0.0099(15) 0.0092(16)
C25 0.102(3) 0.061(2) 0.047(2) -0.0119(18) 0.009(2) 0.011(2)
C26 0.088(3) 0.058(2) 0.050(2) -0.0042(18) -0.004(2) -0.012(2)
C27 0.0532(18) 0.066(2) 0.062(2) 0.010(2) -0.0040(17) -0.0131(18)
C28 0.0433(17) 0.0477(19) 0.0567(19) 0.0015(15) 0.0077(15) -0.0006(15)
C29 0.0436(16) 0.0304(15) 0.0421(16) 0.0040(12) 0.0078(13) -0.0017(13)
C30 0.0397(16) 0.0275(15) 0.0509(18) 0.0017(13) 0.0057(13) 0.0025(13)
C31 0.0312(14) 0.0342(17) 0.0360(16) 0.0016(12) 0.0012(12) -0.0041(13)
C32 0.0447(18) 0.0363(17) 0.0393(17) 0.0006(13) 0.0062(14) -0.0056(15)
C33 0.110(3) 0.093(3) 0.098(3) 0.065(3) -0.031(3) -0.028(3)
C34 0.0339(13) 0.0345(16) 0.0373(14) -0.0001(12) 0.0050(11) -0.0065(13)
C35 0.0449(16) 0.0443(19) 0.0415(16) -0.0072(15) 0.0098(13) -0.0132(15)
C36 0.090(3) 0.073(3) 0.077(3) -0.018(2) 0.054(2) -0.004(2)
N1 0.0407(12) 0.0408(15) 0.0409(13) -0.0009(11) 0.0054(10) 0.0019(11)
N2 0.0380(13) 0.0350(14) 0.0441(13) -0.0035(11) 0.0127(10) 0.0020(11)
N3 0.0372(13) 0.0278(13) 0.0432(14) 0.0008(10) 0.0067(11) 0.0019(10)
O1 0.0350(11) 0.0579(14) 0.0557(12) 0.0030(11) -0.0018(8) 0.0026(11)
O2 0.0528(12) 0.0394(12) 0.0518(13) 0.0011(10) 0.0065(10) -0.0118(11)
O3 0.0656(14) 0.0581(14) 0.0568(14) 0.0240(11) -0.0132(11) -0.0144(11)
O4 0.108(2) 0.0500(15) 0.0643(15) -0.0026(12) 0.0469(14) -0.0195(14)
O5 0.0684(14) 0.0453(14) 0.0630(14) -0.0040(11) 0.0353(11) 0.0015(11)

loop_
_atom_type_symbol
_atom_type_description
_atom_type_scat_dispersion_real
_atom_type_scat_dispersion_imag
_atom_type_scat_source
C C 0.0033 0.0016 'International Tables Vol C Tables 4.2.6.8 and 6.1.1.4'
H H 0.0000 0.0000 'International Tables Vol C Tables 4.2.6.8 and 6.1.1.4'
N N 0.0061 0.0033 'International Tables Vol C Tables 4.2.6.8 and 6.1.1.4'
O O 0.0106 0.0060 'International Tables Vol C Tables 4.2.6.8 and 6.1.1.4'

loop_
_geom_angle_atom_site_label_1
_geom_angle_atom_site_label_2
_geom_angle_atom_site_label_3
_geom_angle
_geom_angle_site_symmetry_1
_geom_angle_site_symmetry_3
_geom_angle_publ_flag
C6 C1 C2 121.0(3) . . ?
C6 C1 H1 119.5 . . ?
C2 C1 H1 119.5 . . ?
C3 C2 C1 119.7(4) . . ?
C3 C2 H2 120.2 . . ?
C1 C2 H2 120.2 . . ?
C2 C3 C4 120.2(4) . . ?
C2 C3 H3 119.9 . . ?
C4 C3 H3 119.9 . . ?
C3 C4 C5 120.5(4) . . ?
C3 C4 H4 119.8 . . ?
C5 C4 H4 119.8 . . ?
C6 C5 C4 119.9(4) . . ?
C6 C5 H5 120.1 . . ?
C4 C5 H5 120.1 . . ?
C1 C6 C5 118.8(3) . . ?
C1 C6 C7 120.6(3) . . ?
C5 C6 C7 120.5(3) . . ?
N1 C7 C6 113.8(3) . . ?
N1 C7 H7A 108.8 . . ?
C6 C7 H7A 108.8 . . ?
N1 C7 H7B 108.8 . . ?
C6 C7 H7B 108.8 . . ?
H7A C7 H7B 107.7 . . ?
C13 C8 C9 122.0(3) . . ?
C13 C8 N1 110.2(2) . . ?
C9 C8 N1 127.8(3) . . ?
C8 C9 C10 117.4(3) . . ?
C8 C9 H9 121.3 . . ?
C10 C9 H9 121.3 . . ?
C11 C10 C9 121.4(3) . . ?
C11 C10 H10 119.3 . . ?
C9 C10 H10 119.3 . . ?
C10 C11 C12 120.5(3) . . ?
C10 C11 H11 119.8 . . ?
C12 C11 H11 119.8 . . ?
C13 C12 C11 118.5(3) . . ?
C13 C12 H12 120.8 . . ?
C11 C12 H12 120.8 . . ?
C12 C13 C8 120.3(2) . . ?
C12 C13 C14 130.0(3) . . ?
C8 C13 C14 109.6(2) . . ?
N3 C14 C22 110.22(19) . . ?
N3 C14 C13 112.3(2) . . ?
C22 C14 C13 113.8(2) . . ?
N3 C14 C15 110.5(2) . . ?
C22 C14 C15 108.8(2) . . ?
C13 C14 C15 100.8(2) . . ?
O1 C15 N1 126.1(2) . . ?
O1 C15 C14 125.7(2) . . ?
N1 C15 C14 108.1(2) . . ?
N2 C16 C17 129.5(3) . . ?
N2 C16 C21 108.1(2) . . ?
C17 C16 C21 122.4(3) . . ?
C18 C17 C16 117.4(3) . . ?
C18 C17 H17 121.3 . . ?
C16 C17 H17 121.3 . . ?
C17 C18 C19 121.5(3) . . ?
C17 C18 H18 119.2 . . ?
C19 C18 H18 119.2 . . ?
C20 C19 C18 121.6(3) . . ?
C20 C19 H19 119.2 . . ?
C18 C19 H19 119.2 . . ?
C19 C20 C21 118.4(3) . . ?
C19 C20 H20 120.8 . . ?
C21 C20 H20 120.8 . . ?
C20 C21 C16 118.6(3) . . ?
C20 C21 C22 135.7(3) . . ?
C16 C21 C22 105.7(2) . . ?
C23 C22 C21 108.0(2) . . ?
C23 C22 C14 123.0(2) . . ?
C21 C22 C14 128.9(2) . . ?
C22 C23 N2 109.0(2) . . ?
C22 C23 C34 122.7(2) . . ?
N2 C23 C34 128.1(2) . . ?
C25 C24 C29 120.5(3) . . ?
C25 C24 H24 119.7 . . ?
C29 C24 H24 119.7 . . ?
C26 C25 C24 120.6(3) . . ?
C26 C25 H25 119.7 . . ?
C24 C25 H25 119.7 . . ?
C25 C26 C27 119.9(3) . . ?
C25 C26 H26 120.1 . . ?
C27 C26 H26 120.1 . . ?
C26 C27 C28 120.3(3) . . ?
C26 C27 H27 119.9 . . ?
C28 C27 H27 119.9 . . ?
C29 C28 C27 120.1(3) . . ?
C29 C28 H28 119.9 . . ?
C27 C28 H28 119.9 . . ?
C28 C29 C24 118.6(3) . . ?
C28 C29 C30 123.3(3) . . ?
C24 C29 C30 117.9(3) . . ?
N3 C30 C29 117.0(2) . . ?
N3 C30 H30A 108.0 . . ?
C29 C30 H30A 108.0 . . ?
N3 C30 H30B 108.0 . . ?
C29 C30 H30B 108.0 . . ?
H30A C30 H30B 107.3 . . ?
N3 C31 C34 124.9(2) . . ?
N3 C31 C32 114.7(2) . . ?
C34 C31 C32 120.4(2) . . ?
O2 C32 O3 125.7(3) . . ?
O2 C32 C31 125.1(3) . . ?
O3 C32 C31 109.0(2) . . ?
O3 C33 H33A 109.5 . . ?
O3 C33 H33B 109.5 . . ?
H33A C33 H33B 109.5 . . ?
O3 C33 H33C 109.5 . . ?
H33A C33 H33C 109.5 . . ?
H33B C33 H33C 109.5 . . ?
C31 C34 C23 115.3(2) . . ?
C31 C34 C35 119.1(2) . . ?
C23 C34 C35 125.3(3) . . ?
O4 C35 O5 122.0(3) . . ?
O4 C35 C34 125.5(3) . . ?
O5 C35 C34 112.5(3) . . ?
O5 C36 H36A 109.5 . . ?
O5 C36 H36B 109.5 . . ?
H36A C36 H36B 109.5 . . ?
O5 C36 H36C 109.5 . . ?
H36A C36 H36C 109.5 . . ?
H36B C36 H36C 109.5 . . ?
C15 N1 C8 111.1(2) . . ?
C15 N1 C7 123.6(2) . . ?
C8 N1 C7 125.3(2) . . ?
C23 N2 C16 109.1(2) . . ?
C23 N2 H2A 125.4 . . ?
C16 N2 H2A 125.4 . . ?
C31 N3 C30 121.3(2) . . ?
C31 N3 C14 123.0(2) . . ?
C30 N3 C14 115.6(2) . . ?
C32 O3 C33 115.2(3) . . ?
C35 O5 C36 116.1(3) . . ?

loop_
_geom_bond_atom_site_label_1
_geom_bond_atom_site_label_2
_geom_bond_distance
_geom_bond_site_symmetry_2
_geom_bond_publ_flag
C1 C6 1.375(5) . ?
C1 C2 1.389(5) . ?
C1 H1 0.9300 . ?
C2 C3 1.366(6) . ?
C2 H2 0.9300 . ?
C3 C4 1.366(6) . ?
C3 H3 0.9300 . ?
C4 C5 1.390(6) . ?
C4 H4 0.9300 . ?
C5 C6 1.387(4) . ?
C5 H5 0.9300 . ?
C6 C7 1.506(4) . ?
C7 N1 1.456(3) . ?
C7 H7A 0.9700 . ?
C7 H7B 0.9700 . ?
C8 C13 1.379(4) . ?
C8 C9 1.380(4) . ?
C8 N1 1.415(3) . ?
C9 C10 1.380(5) . ?
C9 H9 0.9300 . ?
C10 C11 1.371(5) . ?
C10 H10 0.9300 . ?
C11 C12 1.399(5) . ?
C11 H11 0.9300 . ?
C12 C13 1.365(4) . ?
C12 H12 0.9300 . ?
C13 C14 1.514(3) . ?
C14 N3 1.490(3) . ?
C14 C22 1.491(4) . ?
C14 C15 1.575(4) . ?
C15 O1 1.208(3) . ?
C15 N1 1.359(3) . ?
C16 N2 1.375(3) . ?
C16 C17 1.383(4) . ?
C16 C21 1.409(4) . ?
C17 C18 1.366(4) . ?
C17 H17 0.9300 . ?
C18 C19 1.388(4) . ?
C18 H18 0.9300 . ?
C19 C20 1.374(5) . ?
C19 H19 0.9300 . ?
C20 C21 1.401(4) . ?
C20 H20 0.9300 . ?
C21 C22 1.432(4) . ?
C22 C23 1.364(4) . ?
C23 N2 1.370(3) . ?
C23 C34 1.438(4) . ?
C24 C25 1.378(5) . ?
C24 C29 1.382(4) . ?
C24 H24 0.9300 . ?
C25 C26 1.352(5) . ?
C25 H25 0.9300 . ?
C26 C27 1.367(5) . ?
C26 H26 0.9300 . ?
C27 C28 1.388(5) . ?
C27 H27 0.9300 . ?
C28 C29 1.376(4) . ?
C28 H28 0.9300 . ?
C29 C30 1.506(4) . ?
C30 N3 1.464(4) . ?
C30 H30A 0.9700 . ?
C30 H30B 0.9700 . ?
C31 N3 1.360(3) . ?
C31 C34 1.373(4) . ?
C31 C32 1.511(4) . ?
C32 O2 1.195(3) . ?
C32 O3 1.327(3) . ?
C33 O3 1.448(4) . ?
C33 H33A 0.9600 . ?
C33 H33B 0.9600 . ?
C33 H33C 0.9600 . ?
C34 C35 1.457(4) . ?
C35 O4 1.205(3) . ?
C35 O5 1.336(4) . ?
C36 O5 1.445(4) . ?
C36 H36A 0.9600 . ?
C36 H36B 0.9600 . ?
C36 H36C 0.9600 . ?
N2 H2A 0.8600 . ?

loop_
_geom_hbond_atom_site_label_D
_geom_hbond_atom_site_label_H
_geom_hbond_atom_site_label_A
_geom_hbond_distance_DH
_geom_hbond_distance_HA
_geom_hbond_distance_DA
_geom_hbond_angle_DHA
_geom_hbond_site_symmetry_A
N2 H2A O2 0.86 2.44 3.196(3) 146.6 2_746
N2 H2A O5 0.86 2.22 2.724(3) 117.1 .
